data_7130949
loop_
_publ_author_name
'Ahmad, Feroz'
'Ranga, Pavit K.'
'Pankhade, Yogesh A.'
'Fatma, Shaheen'
'Gouda, Ashrumochan'
'Vijaya Anand, Ramasamy'

_publ_section_title
;
 Pd(II)-catalyzed annulation of terminal alkynes with
 2-pyridinyl-substituted p-quinone methides: Direct access to indolizines
;
_journal_name_full 'Chemical Communications'
_journal_paper_doi 10.1039/D2CC04395E
_journal_year 2022
_chemical_formula_moiety 'C29 H33 N O2'
_chemical_formula_sum 'C29 H33 N O2'
_chemical_formula_weight 427.56
_space_group_crystal_system monoclinic
_space_group_IT_number 14
_space_group_name_Hall '-P 2ybc'
_space_group_name_H-M_alt 'P 1 21/c 1'
_atom_sites_solution_hydrogens geom
_atom_sites_solution_primary dual
_atom_sites_solution_secondary difmap
_audit_creation_date 2021-12-29
_audit_creation_method
;
Olex2 1.3
(compiled 2020.11.12 svn.r5f609507 for OlexSys, GUI svn.r6408)
;
_audit_update_record
;
2022-01-03 deposited with the CCDC.	2022-11-02 downloaded from the CCDC.
;
_cell_angle_alpha 90.00
_cell_angle_beta 97.843(4)
_cell_angle_gamma 90.00
_cell_formula_units_Z 4
_cell_length_a 12.5189(4)
_cell_length_b 10.2586(4)
_cell_length_c 18.1361(7)
_cell_measurement_reflns_used 3700
_cell_measurement_temperature 150.02(10)
_cell_measurement_theta_max 32.3500
_cell_measurement_theta_min 2.6030
_cell_volume 2307.37(15)
_computing_cell_refinement 'CrysAlisPro 1.171.39.35c (Rigaku OD, 2017)'
_computing_data_collection 'CrysAlisPro 1.171.39.35c (Rigaku OD, 2017)'
_computing_data_reduction 'CrysAlisPro 1.171.39.35c (Rigaku OD, 2017)'
_computing_molecular_graphics 'Olex2 1.3 (Dolomanov et al., 2009)'
_computing_publication_material 'Olex2 1.3 (Dolomanov et al., 2009)'
_computing_structure_refinement 'SHELXH-1997  (Sheldrick, 2008)'
_computing_structure_solution 'SHELXS-97 (Sheldrick, 1990)'
_diffrn_ambient_environment N~2~
_diffrn_ambient_temperature 150.02(10)
_diffrn_detector 'CCD plate'
_diffrn_measured_fraction_theta_full 0.999
_diffrn_measured_fraction_theta_max 0.931
_diffrn_measurement_details
;
List of Runs (angles in degrees, time in seconds):

  # Type    Start    End  Width  t~exp~   \w     \q     \k     \f   Frames
#--------------------------------------------------------------------------
  1  \w    -69.00 118.20   0.30   10.00    --   29.89  54.00   0.00  624
  2  \w    -69.00  36.00   0.30   10.00    --   29.89  54.00  60.00  350
;
_diffrn_measurement_device 'two-circle diffractometer'
_diffrn_measurement_device_type 'XtaLAB Mini (ROW)'
_diffrn_measurement_method '\w scans'
_diffrn_orient_matrix_type 'CrysAlisPro convention (1999,Acta A55,543-557)'
_diffrn_orient_matrix_UB_11 -0.0261118000
_diffrn_orient_matrix_UB_12 -0.0609778000
_diffrn_orient_matrix_UB_13 -0.0070947000
_diffrn_orient_matrix_UB_21 -0.0468672000
_diffrn_orient_matrix_UB_22 0.0324629000
_diffrn_orient_matrix_UB_23 -0.0174806000
_diffrn_orient_matrix_UB_31 0.0199640000
_diffrn_orient_matrix_UB_32 -0.0038564000
_diffrn_orient_matrix_UB_33 -0.0346247000
_diffrn_radiation_monochromator graphite
_diffrn_radiation_probe x-ray
_diffrn_radiation_type 'Mo K\a'
_diffrn_radiation_wavelength 0.71073
_diffrn_reflns_av_R_equivalents 0.0522
_diffrn_reflns_av_unetI/netI 0.0718
_diffrn_reflns_limit_h_max 18
_diffrn_reflns_limit_h_min -17
_diffrn_reflns_limit_k_max 15
_diffrn_reflns_limit_k_min -6
_diffrn_reflns_limit_l_max 25
_diffrn_reflns_limit_l_min -21
_diffrn_reflns_number 16666
_diffrn_reflns_theta_full 25.00
_diffrn_reflns_theta_max 32.79
_diffrn_reflns_theta_min 2.58
_diffrn_source 'fine-focus sealed X-ray tube'
_diffrn_source_type 'Rigaku (Mo) X-ray Source'
_exptl_absorpt_coefficient_mu 0.076
_exptl_absorpt_correction_T_max 1.00000
_exptl_absorpt_correction_T_min 0.37303
_exptl_absorpt_correction_type multi-scan
_exptl_absorpt_process_details
;
CrysAlisPro 1.171.39.35c (Rigaku Oxford Diffraction, 2017)
Empirical absorption correction using spherical harmonics,
 implemented in SCALE3 ABSPACK scaling algorithm.
;
_exptl_crystal_colour 'dull light colourless'
_exptl_crystal_colour_lustre dull
_exptl_crystal_colour_modifier light
_exptl_crystal_colour_primary colourless
_exptl_crystal_density_diffrn 1.231
_exptl_crystal_density_method 'not measured'
_exptl_crystal_description block
_exptl_crystal_F_000 920
_exptl_crystal_size_max 0.1
_exptl_crystal_size_mid 0.1
_exptl_crystal_size_min 0.1
_refine_diff_density_max 0.652
_refine_diff_density_min -0.383
_refine_diff_density_rms 0.082
_refine_ls_extinction_method none
_refine_ls_goodness_of_fit_ref 1.062
_refine_ls_hydrogen_treatment mixed
_refine_ls_matrix_type full
_refine_ls_number_parameters 300
_refine_ls_number_reflns 7963
_refine_ls_number_restraints 0
_refine_ls_restrained_S_all 1.062
_refine_ls_R_factor_all 0.0955
_refine_ls_R_factor_gt 0.0708
_refine_ls_shift/su_max 0.000
_refine_ls_shift/su_mean 0.000
_refine_ls_structure_factor_coef Fsqd
_refine_ls_weighting_details 'calc w=1/[\s^2^(Fo^2^)+(0.1150P)^2^+0.2381P] where P=(Fo^2^+2Fc^2^)/3'
_refine_ls_weighting_scheme calc
_refine_ls_wR_factor_gt 0.1848
_refine_ls_wR_factor_ref 0.2251
_reflns_number_gt 5527
_reflns_number_total 7963
_reflns_threshold_expression >2sigma(I)
_cod_data_source_file d2cc04395e2.cif
_cod_data_source_block xii-fz-23
_cod_database_code 7130949
_reflns_odcompleteness_completeness 99.84
_reflns_odcompleteness_iscentric 1
_reflns_odcompleteness_theta 24.97
_olex2_refinement_description
;
1. Fixed Uiso
 At 1.2 times of:
  All C(H) groups
 At 1.5 times of:
  All C(H,H,H) groups
2.a Aromatic/amide H refined with riding coordinates:
 C8(H8), C6(H6), C21(H21), C20(H20), C24(H24), C27(H27), C25(H25), C28(H28),
 C19(H19), C18(H18), C17(H17)
2.b Idealised Me refined as rotating group:
 C14(H14A,H14B,H14C), C13(H13A,H13B,H13C), C12(H12A,H12B,H12C), C2(H2A,H2B,
 H2C), C1(H1A,H1B,H1C), C3(H3A,H3B,H3C), C29(H29A,H29B,H29C)
;
_olex2_submission_special_instructions 'No special instructions were received'
_oxdiff_exptl_absorpt_empirical_details
;
Empirical correction (ABSPACK) includes:
- Absorption correction using spherical harmonics
- Frame scaling
;
_oxdiff_exptl_absorpt_empirical_full_max 2.149
_oxdiff_exptl_absorpt_empirical_full_min 0.625

loop_
_space_group_symop_id
_space_group_symop_operation_xyz
1 'x, y, z'
2 '-x, y+1/2, -z+1/2'
3 '-x, -y, -z'
4 'x, -y-1/2, z-1/2'

loop_
_atom_site_label
_atom_site_type_symbol
_atom_site_fract_x
_atom_site_fract_y
_atom_site_fract_z
_atom_site_U_iso_or_equiv
_atom_site_adp_type
_atom_site_occupancy
_atom_site_symmetry_multiplicity
_atom_site_calc_flag
_atom_site_refinement_flags
_atom_site_disorder_assembly
_atom_site_disorder_group
O2 O 0.87246(9) 0.44309(11) 0.04501(6) 0.0315(3) Uani 1 1 d . . .
O1 O 0.09181(9) 0.43546(13) 0.46589(7) 0.0338(3) Uani 1 1 d . . .
N1 N 0.61053(9) 0.21680(12) 0.30205(7) 0.0229(2) Uani 1 1 d . . .
C22 C 0.58412(11) 0.30972(14) 0.24701(8) 0.0227(3) Uani 1 1 d . . .
C5 C 0.28299(11) 0.38725(13) 0.47559(8) 0.0231(3) Uani 1 1 d . . .
C16 C 0.53084(11) 0.21561(14) 0.34996(8) 0.0232(3) Uani 1 1 d . . .
C8 C 0.25723(11) 0.36472(13) 0.31975(8) 0.0229(3) Uani 1 1 d . . .
H8 H 0.2494 0.3578 0.2671 0.028 Uiso 1 1 calc R . .
C9 C 0.16648(11) 0.39541(13) 0.35369(8) 0.0217(3) Uani 1 1 d . . .
C15 C 0.45360(11) 0.30922(14) 0.32389(8) 0.0235(3) Uani 1 1 d . . .
C7 C 0.35893(11) 0.34383(14) 0.36030(8) 0.0242(3) Uani 1 1 d . . .
C6 C 0.36899(11) 0.35650(13) 0.43774(8) 0.0240(3) Uani 1 1 d . . .
H6 H 0.4380 0.3434 0.4658 0.029 Uiso 1 1 calc R . .
C21 C 0.48742(11) 0.36569(15) 0.25982(8) 0.0254(3) Uani 1 1 d . . .
H21 H 0.4498 0.4318 0.2301 0.030 Uiso 1 1 calc R . .
C10 C 0.18108(11) 0.40555(14) 0.43217(8) 0.0233(3) Uani 1 1 d . . .
C26 C 0.79995(11) 0.40361(14) 0.09072(8) 0.0245(3) Uani 1 1 d . . .
C20 C 0.70310(11) 0.14173(14) 0.31745(8) 0.0251(3) Uani 1 1 d . . .
H20 H 0.7582 0.1472 0.2864 0.030 Uiso 1 1 calc R . .
C23 C 0.65553(11) 0.34077(14) 0.19130(8) 0.0233(3) Uani 1 1 d . . .
C24 C 0.69750(11) 0.24399(14) 0.14883(8) 0.0254(3) Uani 1 1 d . . .
H24 H 0.6766 0.1558 0.1541 0.030 Uiso 1 1 calc R . .
C27 C 0.75606(12) 0.50189(14) 0.13045(8) 0.0276(3) Uani 1 1 d . . .
H27 H 0.7744 0.5904 0.1232 0.033 Uiso 1 1 calc R . .
C25 C 0.76933(12) 0.27452(14) 0.09893(8) 0.0261(3) Uani 1 1 d . . .
H25 H 0.7972 0.2076 0.0707 0.031 Uiso 1 1 calc R . .
C28 C 0.68572(12) 0.47054(14) 0.18046(8) 0.0262(3) Uani 1 1 d . . .
H28 H 0.6574 0.5381 0.2079 0.031 Uiso 1 1 calc R . .
C19 C 0.71473(12) 0.06079(15) 0.37682(8) 0.0277(3) Uani 1 1 d . . .
H19 H 0.7784 0.0099 0.3872 0.033 Uiso 1 1 calc R . .
C11 C 0.05425(11) 0.41264(14) 0.30720(8) 0.0235(3) Uani 1 1 d . . .
C18 C 0.63321(13) 0.05052(15) 0.42398(8) 0.0286(3) Uani 1 1 d . . .
H18 H 0.6414 -0.0088 0.4646 0.034 Uiso 1 1 calc R . .
C17 C 0.54309(12) 0.12649(15) 0.41047(8) 0.0270(3) Uani 1 1 d . . .
H17 H 0.4883 0.1197 0.4417 0.032 Uiso 1 1 calc R . .
C14 C -0.02386(12) 0.30818(16) 0.32820(9) 0.0322(3) Uani 1 1 d . . .
H14A H 0.0069 0.2216 0.3223 0.048 Uiso 1 1 calc R . .
H14B H -0.0928 0.3158 0.2956 0.048 Uiso 1 1 calc R . .
H14C H -0.0356 0.3204 0.3801 0.048 Uiso 1 1 calc R . .
C4 C 0.29969(12) 0.40008(14) 0.56102(8) 0.0257(3) Uani 1 1 d . . .
C13 C 0.00850(13) 0.54919(15) 0.31918(9) 0.0306(3) Uani 1 1 d . . .
H13A H 0.0012 0.5607 0.3719 0.046 Uiso 1 1 calc R . .
H13B H -0.0624 0.5582 0.2892 0.046 Uiso 1 1 calc R . .
H13C H 0.0575 0.6155 0.3041 0.046 Uiso 1 1 calc R . .
C12 C 0.05962(12) 0.40019(17) 0.22356(8) 0.0294(3) Uani 1 1 d . . .
H12A H 0.1067 0.4684 0.2081 0.044 Uiso 1 1 calc R . .
H12B H -0.0129 0.4099 0.1960 0.044 Uiso 1 1 calc R . .
H12C H 0.0885 0.3144 0.2131 0.044 Uiso 1 1 calc R . .
C2 C 0.23127(14) 0.29868(16) 0.59660(9) 0.0338(3) Uani 1 1 d . . .
H2A H 0.1547 0.3134 0.5790 0.051 Uiso 1 1 calc R . .
H2B H 0.2442 0.3075 0.6509 0.051 Uiso 1 1 calc R . .
H2C H 0.2515 0.2108 0.5825 0.051 Uiso 1 1 calc R . .
C1 C 0.27244(14) 0.53905(16) 0.58484(9) 0.0331(3) Uani 1 1 d . . .
H1A H 0.3160 0.6023 0.5615 0.050 Uiso 1 1 calc R . .
H1B H 0.2882 0.5467 0.6391 0.050 Uiso 1 1 calc R . .
H1C H 0.1958 0.5566 0.5691 0.050 Uiso 1 1 calc R . .
C3 C 0.41769(13) 0.37392(18) 0.59439(9) 0.0334(3) Uani 1 1 d . . .
H3A H 0.4377 0.2850 0.5821 0.050 Uiso 1 1 calc R . .
H3B H 0.4254 0.3840 0.6486 0.050 Uiso 1 1 calc R . .
H3C H 0.4650 0.4362 0.5737 0.050 Uiso 1 1 calc R . .
C29 C 0.92665(14) 0.34320(18) 0.00969(10) 0.0378(4) Uani 1 1 d . . .
H29A H 0.8740 0.2940 -0.0245 0.057 Uiso 1 1 calc R . .
H29B H 0.9631 0.2842 0.0475 0.057 Uiso 1 1 calc R . .
H29C H 0.9800 0.3828 -0.0183 0.057 Uiso 1 1 calc R . .
H1 H 0.101(4) 0.438(5) 0.509(2) 0.156(19) Uiso 1 1 d . . .

loop_
_atom_site_aniso_label
_atom_site_aniso_U_11
_atom_site_aniso_U_22
_atom_site_aniso_U_33
_atom_site_aniso_U_23
_atom_site_aniso_U_13
_atom_site_aniso_U_12
O2 0.0308(6) 0.0301(6) 0.0375(6) -0.0011(4) 0.0188(5) -0.0027(4)
O1 0.0238(5) 0.0428(7) 0.0376(6) -0.0034(5) 0.0145(5) 0.0059(5)
N1 0.0171(5) 0.0228(6) 0.0301(6) -0.0016(4) 0.0080(4) 0.0008(4)
C22 0.0195(6) 0.0225(6) 0.0273(6) -0.0004(5) 0.0081(5) 0.0015(5)
C5 0.0214(6) 0.0203(6) 0.0293(7) -0.0012(5) 0.0092(5) -0.0004(5)
C16 0.0171(6) 0.0236(6) 0.0305(6) -0.0024(5) 0.0094(5) -0.0012(5)
C8 0.0198(6) 0.0214(6) 0.0289(6) -0.0012(5) 0.0078(5) 0.0005(5)
C9 0.0186(6) 0.0187(6) 0.0290(6) -0.0005(5) 0.0072(5) -0.0002(4)
C15 0.0185(6) 0.0238(6) 0.0297(7) -0.0018(5) 0.0084(5) 0.0011(5)
C7 0.0190(6) 0.0220(6) 0.0332(7) -0.0013(5) 0.0095(5) 0.0013(5)
C6 0.0188(6) 0.0227(6) 0.0321(7) -0.0014(5) 0.0089(5) 0.0008(5)
C21 0.0205(6) 0.0276(7) 0.0292(7) 0.0006(5) 0.0072(5) 0.0032(5)
C10 0.0203(6) 0.0216(6) 0.0300(7) -0.0022(5) 0.0107(5) 0.0020(5)
C26 0.0214(6) 0.0253(7) 0.0283(7) 0.0021(5) 0.0089(5) 0.0004(5)
C20 0.0184(6) 0.0233(7) 0.0346(7) -0.0025(5) 0.0077(5) 0.0023(5)
C23 0.0193(6) 0.0247(6) 0.0272(6) -0.0007(5) 0.0074(5) 0.0010(5)
C24 0.0245(7) 0.0215(6) 0.0318(7) -0.0022(5) 0.0103(5) 0.0000(5)
C27 0.0282(7) 0.0216(6) 0.0349(7) 0.0000(5) 0.0108(6) 0.0005(5)
C25 0.0250(6) 0.0232(6) 0.0322(7) -0.0018(5) 0.0111(5) 0.0021(5)
C28 0.0240(6) 0.0243(7) 0.0317(7) -0.0010(5) 0.0087(5) 0.0043(5)
C19 0.0232(7) 0.0245(7) 0.0365(7) 0.0013(5) 0.0080(6) 0.0024(5)
C11 0.0180(6) 0.0230(6) 0.0307(7) -0.0017(5) 0.0079(5) -0.0019(5)
C18 0.0285(7) 0.0269(7) 0.0318(7) 0.0029(5) 0.0092(6) 0.0029(6)
C17 0.0263(7) 0.0267(7) 0.0301(7) 0.0001(5) 0.0111(5) -0.0017(5)
C14 0.0238(7) 0.0324(8) 0.0421(8) -0.0012(6) 0.0105(6) -0.0082(6)
C4 0.0267(7) 0.0233(7) 0.0281(7) 0.0006(5) 0.0078(5) 0.0014(5)
C13 0.0264(7) 0.0268(7) 0.0386(8) -0.0007(6) 0.0043(6) 0.0059(6)
C12 0.0212(6) 0.0366(8) 0.0306(7) -0.0011(6) 0.0047(5) -0.0011(6)
C2 0.0349(8) 0.0298(8) 0.0390(8) 0.0065(6) 0.0136(7) 0.0021(6)
C1 0.0391(8) 0.0271(7) 0.0335(7) -0.0057(6) 0.0069(6) 0.0020(6)
C3 0.0275(7) 0.0401(9) 0.0329(7) 0.0017(6) 0.0050(6) 0.0025(6)
C29 0.0353(8) 0.0366(9) 0.0467(9) -0.0030(7) 0.0245(7) 0.0016(7)

loop_
_atom_type_symbol
_atom_type_description
_atom_type_scat_dispersion_real
_atom_type_scat_dispersion_imag
_atom_type_scat_source
C C 0.0033 0.0016 'International Tables Vol C Tables 4.2.6.8 and 6.1.1.4'
H H 0.0000 0.0000 'International Tables Vol C Tables 4.2.6.8 and 6.1.1.4'
N N 0.0061 0.0033 'International Tables Vol C Tables 4.2.6.8 and 6.1.1.4'
O O 0.0106 0.0060 'International Tables Vol C Tables 4.2.6.8 and 6.1.1.4'

loop_
_geom_angle_atom_site_label_1
_geom_angle_atom_site_label_2
_geom_angle_atom_site_label_3
_geom_angle
_geom_angle_site_symmetry_1
_geom_angle_site_symmetry_3
_geom_angle_publ_flag
C26 O2 C29 116.96(12) . . ?
C10 O1 H1 116(3) . . ?
C22 N1 C16 109.29(11) . . ?
C22 N1 C20 129.54(12) . . ?
C20 N1 C16 120.86(12) . . ?
N1 C22 C21 106.95(12) . . ?
N1 C22 C23 122.34(12) . . ?
C21 C22 C23 130.58(13) . . ?
C6 C5 C10 117.05(12) . . ?
C6 C5 C4 120.54(12) . . ?
C10 C5 C4 122.41(12) . . ?
N1 C16 C17 118.09(12) . . ?
C15 C16 N1 107.49(12) . . ?
C15 C16 C17 134.42(13) . . ?
C9 C8 H8 118.7 . . ?
C7 C8 H8 118.7 . . ?
C7 C8 C9 122.62(13) . . ?
C8 C9 C10 117.25(12) . . ?
C8 C9 C11 121.15(12) . . ?
C10 C9 C11 121.56(12) . . ?
C16 C15 C7 125.03(13) . . ?
C16 C15 C21 106.76(12) . . ?
C21 C15 C7 128.14(13) . . ?
C8 C7 C15 122.06(13) . . ?
C8 C7 C6 117.71(12) . . ?
C6 C7 C15 120.23(12) . . ?
C5 C6 C7 123.18(13) . . ?
C5 C6 H6 118.4 . . ?
C7 C6 H6 118.4 . . ?
C22 C21 C15 109.51(13) . . ?
C22 C21 H21 125.2 . . ?
C15 C21 H21 125.2 . . ?
O1 C10 C5 120.35(12) . . ?
O1 C10 C9 117.47(12) . . ?
C9 C10 C5 122.18(13) . . ?
O2 C26 C27 116.02(13) . . ?
O2 C26 C25 124.07(13) . . ?
C25 C26 C27 119.92(13) . . ?
N1 C20 H20 120.1 . . ?
C19 C20 N1 119.83(13) . . ?
C19 C20 H20 120.1 . . ?
C24 C23 C22 122.14(13) . . ?
C24 C23 C28 117.78(13) . . ?
C28 C23 C22 120.07(13) . . ?
C23 C24 H24 119.3 . . ?
C25 C24 C23 121.35(13) . . ?
C25 C24 H24 119.3 . . ?
C26 C27 H27 120.0 . . ?
C28 C27 C26 120.04(13) . . ?
C28 C27 H27 120.0 . . ?
C26 C25 C24 119.60(13) . . ?
C26 C25 H25 120.2 . . ?
C24 C25 H25 120.2 . . ?
C23 C28 H28 119.4 . . ?
C27 C28 C23 121.24(13) . . ?
C27 C28 H28 119.4 . . ?
C20 C19 H19 119.5 . . ?
C20 C19 C18 121.10(13) . . ?
C18 C19 H19 119.5 . . ?
C14 C11 C9 110.32(12) . . ?
C14 C11 C13 109.79(12) . . ?
C13 C11 C9 110.77(11) . . ?
C12 C11 C9 111.76(11) . . ?
C12 C11 C14 107.64(12) . . ?
C12 C11 C13 106.43(12) . . ?
C19 C18 H18 120.2 . . ?
C17 C18 C19 119.53(14) . . ?
C17 C18 H18 120.2 . . ?
C16 C17 H17 119.8 . . ?
C18 C17 C16 120.36(14) . . ?
C18 C17 H17 119.8 . . ?
C11 C14 H14A 109.5 . . ?
C11 C14 H14B 109.5 . . ?
C11 C14 H14C 109.5 . . ?
H14A C14 H14B 109.5 . . ?
H14A C14 H14C 109.5 . . ?
H14B C14 H14C 109.5 . . ?
C5 C4 C2 110.85(12) . . ?
C5 C4 C1 110.86(12) . . ?
C5 C4 C3 111.80(12) . . ?
C1 C4 C2 110.45(13) . . ?
C1 C4 C3 106.73(13) . . ?
C3 C4 C2 105.97(12) . . ?
C11 C13 H13A 109.5 . . ?
C11 C13 H13B 109.5 . . ?
C11 C13 H13C 109.5 . . ?
H13A C13 H13B 109.5 . . ?
H13A C13 H13C 109.5 . . ?
H13B C13 H13C 109.5 . . ?
C11 C12 H12A 109.5 . . ?
C11 C12 H12B 109.5 . . ?
C11 C12 H12C 109.5 . . ?
H12A C12 H12B 109.5 . . ?
H12A C12 H12C 109.5 . . ?
H12B C12 H12C 109.5 . . ?
C4 C2 H2A 109.5 . . ?
C4 C2 H2B 109.5 . . ?
C4 C2 H2C 109.5 . . ?
H2A C2 H2B 109.5 . . ?
H2A C2 H2C 109.5 . . ?
H2B C2 H2C 109.5 . . ?
C4 C1 H1A 109.5 . . ?
C4 C1 H1B 109.5 . . ?
C4 C1 H1C 109.5 . . ?
H1A C1 H1B 109.5 . . ?
H1A C1 H1C 109.5 . . ?
H1B C1 H1C 109.5 . . ?
C4 C3 H3A 109.5 . . ?
C4 C3 H3B 109.5 . . ?
C4 C3 H3C 109.5 . . ?
H3A C3 H3B 109.5 . . ?
H3A C3 H3C 109.5 . . ?
H3B C3 H3C 109.5 . . ?
O2 C29 H29A 109.5 . . ?
O2 C29 H29B 109.5 . . ?
O2 C29 H29C 109.5 . . ?
H29A C29 H29B 109.5 . . ?
H29A C29 H29C 109.5 . . ?
H29B C29 H29C 109.5 . . ?

loop_
_geom_bond_atom_site_label_1
_geom_bond_atom_site_label_2
_geom_bond_distance
_geom_bond_site_symmetry_2
_geom_bond_publ_flag
O2 C26 1.3714(17) . ?
O2 C29 1.4280(19) . ?
O1 C10 1.3798(17) . ?
O1 H1 0.78(4) . ?
N1 C22 1.3872(18) . ?
N1 C16 1.4096(17) . ?
N1 C20 1.3877(18) . ?
C22 C21 1.3877(19) . ?
C22 C23 1.4725(19) . ?
C5 C6 1.3899(19) . ?
C5 C10 1.4173(19) . ?
C5 C4 1.540(2) . ?
C16 C15 1.3986(19) . ?
C16 C17 1.420(2) . ?
C8 H8 0.9500 . ?
C8 C9 1.3998(19) . ?
C8 C7 1.3972(19) . ?
C9 C10 1.414(2) . ?
C9 C11 1.5468(18) . ?
C15 C7 1.4766(19) . ?
C15 C21 1.414(2) . ?
C7 C6 1.399(2) . ?
C6 H6 0.9500 . ?
C21 H21 0.9500 . ?
C26 C27 1.395(2) . ?
C26 C25 1.392(2) . ?
C20 H20 0.9500 . ?
C20 C19 1.352(2) . ?
C23 C24 1.402(2) . ?
C23 C28 1.405(2) . ?
C24 H24 0.9500 . ?
C24 C25 1.396(2) . ?
C27 H27 0.9500 . ?
C27 C28 1.386(2) . ?
C25 H25 0.9500 . ?
C28 H28 0.9500 . ?
C19 H19 0.9500 . ?
C19 C18 1.422(2) . ?
C11 C14 1.533(2) . ?
C11 C13 1.540(2) . ?
C11 C12 1.533(2) . ?
C18 H18 0.9500 . ?
C18 C17 1.366(2) . ?
C17 H17 0.9500 . ?
C14 H14A 0.9800 . ?
C14 H14B 0.9800 . ?
C14 H14C 0.9800 . ?
C4 C2 1.544(2) . ?
C4 C1 1.541(2) . ?
C4 C3 1.542(2) . ?
C13 H13A 0.9800 . ?
C13 H13B 0.9800 . ?
C13 H13C 0.9800 . ?
C12 H12A 0.9800 . ?
C12 H12B 0.9800 . ?
C12 H12C 0.9800 . ?
C2 H2A 0.9800 . ?
C2 H2B 0.9800 . ?
C2 H2C 0.9800 . ?
C1 H1A 0.9800 . ?
C1 H1B 0.9800 . ?
C1 H1C 0.9800 . ?
C3 H3A 0.9800 . ?
C3 H3B 0.9800 . ?
C3 H3C 0.9800 . ?
C29 H29A 0.9800 . ?
C29 H29B 0.9800 . ?
C29 H29C 0.9800 . ?

loop_
_geom_torsion_atom_site_label_1
_geom_torsion_atom_site_label_2
_geom_torsion_atom_site_label_3
_geom_torsion_atom_site_label_4
_geom_torsion
_geom_torsion_site_symmetry_1
_geom_torsion_site_symmetry_2
_geom_torsion_site_symmetry_3
_geom_torsion_site_symmetry_4
_geom_torsion_publ_flag
O2 C26 C27 C28 -177.17(13) . . . . ?
O2 C26 C25 C24 177.87(13) . . . . ?
N1 C22 C21 C15 0.90(16) . . . . ?
N1 C22 C23 C24 51.4(2) . . . . ?
N1 C22 C23 C28 -127.14(15) . . . . ?
N1 C16 C15 C7 -176.89(12) . . . . ?
N1 C16 C15 C21 0.36(15) . . . . ?
N1 C16 C17 C18 4.0(2) . . . . ?
N1 C20 C19 C18 0.3(2) . . . . ?
C22 N1 C16 C15 0.19(15) . . . . ?
C22 N1 C16 C17 180.00(12) . . . . ?
C22 N1 C20 C19 176.59(14) . . . . ?
C22 C23 C24 C25 -176.78(13) . . . . ?
C22 C23 C28 C27 177.52(13) . . . . ?
C16 N1 C22 C21 -0.67(15) . . . . ?
C16 N1 C22 C23 175.71(12) . . . . ?
C16 N1 C20 C19 3.7(2) . . . . ?
C16 C15 C7 C8 -138.15(15) . . . . ?
C16 C15 C7 C6 41.7(2) . . . . ?
C16 C15 C21 C22 -0.79(16) . . . . ?
C8 C9 C10 O1 -179.85(12) . . . . ?
C8 C9 C10 C5 0.7(2) . . . . ?
C8 C9 C11 C14 116.31(14) . . . . ?
C8 C9 C11 C13 -121.91(14) . . . . ?
C8 C9 C11 C12 -3.41(18) . . . . ?
C8 C7 C6 C5 0.7(2) . . . . ?
C9 C8 C7 C15 178.89(13) . . . . ?
C9 C8 C7 C6 -1.0(2) . . . . ?
C15 C16 C17 C18 -176.22(16) . . . . ?
C15 C7 C6 C5 -179.19(13) . . . . ?
C7 C8 C9 C10 0.3(2) . . . . ?
C7 C8 C9 C11 -177.61(13) . . . . ?
C7 C15 C21 C22 176.35(14) . . . . ?
C6 C5 C10 O1 179.59(13) . . . . ?
C6 C5 C10 C9 -1.0(2) . . . . ?
C6 C5 C4 C2 -118.50(15) . . . . ?
C6 C5 C4 C1 118.45(15) . . . . ?
C6 C5 C4 C3 -0.50(19) . . . . ?
C21 C22 C23 C24 -133.15(17) . . . . ?
C21 C22 C23 C28 48.3(2) . . . . ?
C21 C15 C7 C8 45.2(2) . . . . ?
C21 C15 C7 C6 -134.93(16) . . . . ?
C10 C5 C6 C7 0.3(2) . . . . ?
C10 C5 C4 C2 61.38(18) . . . . ?
C10 C5 C4 C1 -61.66(18) . . . . ?
C10 C5 C4 C3 179.38(13) . . . . ?
C10 C9 C11 C14 -61.51(17) . . . . ?
C10 C9 C11 C13 60.27(17) . . . . ?
C10 C9 C11 C12 178.76(13) . . . . ?
C26 C27 C28 C23 -1.2(2) . . . . ?
C20 N1 C22 C21 -174.22(14) . . . . ?
C20 N1 C22 C23 2.2(2) . . . . ?
C20 N1 C16 C15 174.40(12) . . . . ?
C20 N1 C16 C17 -5.79(19) . . . . ?
C20 C19 C18 C17 -2.0(2) . . . . ?
C23 C22 C21 C15 -175.07(14) . . . . ?
C23 C24 C25 C26 -0.2(2) . . . . ?
C24 C23 C28 C27 -1.1(2) . . . . ?
C27 C26 C25 C24 -2.1(2) . . . . ?
C25 C26 C27 C28 2.8(2) . . . . ?
C28 C23 C24 C25 1.8(2) . . . . ?
C19 C18 C17 C16 -0.3(2) . . . . ?
C11 C9 C10 O1 -1.9(2) . . . . ?
C11 C9 C10 C5 178.63(12) . . . . ?
C17 C16 C15 C7 3.3(3) . . . . ?
C17 C16 C15 C21 -179.40(16) . . . . ?
C4 C5 C6 C7 -179.84(13) . . . . ?
C4 C5 C10 O1 -0.3(2) . . . . ?
C4 C5 C10 C9 179.12(13) . . . . ?
C29 O2 C26 C27 173.77(14) . . . . ?
C29 O2 C26 C25 -6.2(2) . . . . ?
